data_1529850
loop_
_publ_author_name
'Okusu, Satoshi'
'Tokunaga, Etsuko'
'Shibata, Norio'

_publ_section_title
;
 Difluoromethylation of Terminal Alkynes by Fluoroform.
;
_journal_issue 15
_journal_name_full 'Organic letters'
_journal_page_first 3802
_journal_page_last 3805
_journal_paper_doi 10.1021/acs.orglett.5b01778
_journal_volume 17
_journal_year 2015
_chemical_formula_moiety 'C16 H12 Br F2 N3'
_chemical_formula_sum 'C16 H12 Br F2 N3'
_chemical_formula_weight 364.19
_space_group_IT_number 14
_symmetry_cell_setting monoclinic
_symmetry_Int_Tables_number 14
_symmetry_space_group_name_Hall '-P 2ybc'
_symmetry_space_group_name_H-M 'P 1 21/c 1'
_atom_sites_solution_hydrogens geom
_atom_sites_solution_primary direct
_atom_sites_solution_secondary difmap
_cell_angle_alpha 90.0000
_cell_angle_beta 96.542(2)
_cell_angle_gamma 90.0000
_cell_formula_units_Z 4
_cell_length_a 15.027(3)
_cell_length_b 8.8571(17)
_cell_length_c 11.123(3)
_cell_measurement_reflns_used 4110
_cell_measurement_temperature 153
_cell_measurement_theta_max 27.47
_cell_measurement_theta_min 3.16
_cell_volume 1470.8(6)
_computing_cell_refinement CrystalClear
_computing_data_collection 'CrystalClear (Rigaku Inc., 2008)'
_computing_data_reduction CrystalClear
_computing_molecular_graphics 'CrystalStructure 4.0'
_computing_publication_material 'CrystalStructure 4.0 (Rigaku, 2010)'
_computing_structure_refinement 'SHELXL97 (Sheldrick, 2008)'
_computing_structure_solution 'SHELXS97 (Sheldrick, 2008)'
_diffrn_ambient_temperature 153
_diffrn_detector_area_resol_mean 7.314
_diffrn_measured_fraction_theta_full 0.981
_diffrn_measured_fraction_theta_max 0.981
_diffrn_measurement_device_type 'Rigaku Mercury70'
_diffrn_measurement_method \w
_diffrn_radiation_type 'Mo K\a'
_diffrn_radiation_wavelength 0.71075
_diffrn_reflns_av_R_equivalents 0.0343
_diffrn_reflns_limit_h_max 19
_diffrn_reflns_limit_h_min -19
_diffrn_reflns_limit_k_max 10
_diffrn_reflns_limit_k_min -11
_diffrn_reflns_limit_l_max 13
_diffrn_reflns_limit_l_min -13
_diffrn_reflns_number 11058
_diffrn_reflns_theta_full 27.49
_diffrn_reflns_theta_max 27.49
_diffrn_standards_number 0
_exptl_absorpt_coefficient_mu 2.824
_exptl_absorpt_correction_T_max 0.372
_exptl_absorpt_correction_T_min 0.327
_exptl_absorpt_correction_type numerical
_exptl_absorpt_process_details 'NUMABS (Rigaku, 1999)'
_exptl_crystal_colour colorless
_exptl_crystal_density_diffrn 1.645
_exptl_crystal_density_method 'not measured'
_exptl_crystal_description prism
_exptl_crystal_F_000 728.00
_exptl_crystal_size_max 0.400
_exptl_crystal_size_mid 0.350
_exptl_crystal_size_min 0.350
_refine_diff_density_max 3.040
_refine_diff_density_min -3.440
_refine_ls_extinction_method none
_refine_ls_goodness_of_fit_ref 1.134
_refine_ls_hydrogen_treatment constr
_refine_ls_number_parameters 198
_refine_ls_number_reflns 3317
_refine_ls_number_restraints 0
_refine_ls_R_factor_gt 0.0732
_refine_ls_shift/su_max 0.000
_refine_ls_structure_factor_coef Fsqd
_refine_ls_weighting_details 'w = 1/[\s^2^(Fo^2^)+(0.1368P)^2^+0.0000P] where P=(Fo^2^+2Fc^2^)/3'
_refine_ls_weighting_scheme calc
_refine_ls_wR_factor_ref 0.2197
_reflns_number_gt 2583
_reflns_number_total 3317
_reflns_threshold_expression F^2^>2.0\s(F^2^)
_cod_data_source_file ol5b01778_si_003.cif
_cod_data_source_block OSa-triazole-4
_cod_original_cell_volume 1470.8(5)
_cod_database_code 1529850

loop_
_symmetry_equiv_pos_site_id
_symmetry_equiv_pos_as_xyz
1 +X,+Y,+Z
2 -X,1/2+Y,1/2-Z
3 -X,-Y,-Z
4 +X,1/2-Y,1/2+Z

loop_
_atom_site_label
_atom_site_type_symbol
_atom_site_fract_x
_atom_site_fract_y
_atom_site_fract_z
_atom_site_U_iso_or_equiv
_atom_site_adp_type
_atom_site_occupancy
_atom_site_symmetry_multiplicity
_atom_site_calc_flag
_atom_site_refinement_flags
Br1A Br 0.04987(7) 0.16869(15) 0.70144(10) 0.0297(4) Uiso 0.5000 4 d .
Br1B Br 0.05033(6) 0.13359(15) 0.71055(9) 0.0279(4) Uiso 0.5000 4 d .
F21 F 0.38469(17) 0.4134(3) 0.4073(3) 0.0348(7) Uani 1.0 4 d .
F22 F 0.47232(19) 0.3380(3) 0.5640(3) 0.0329(7) Uani 1.0 4 d .
N9 N 0.4680(3) -0.0355(4) 0.3017(3) 0.0262(8) Uani 1.0 4 d .
N18 N 0.3899(3) -0.0522(4) 0.3499(3) 0.0232(7) Uani 1.0 4 d .
N19 N 0.4997(3) 0.0986(4) 0.3331(3) 0.0241(7) Uani 1.0 4 d .
C2 C 0.1493(3) 0.1295(5) 0.6150(4) 0.0251(9) Uani 1.0 4 d .
C3 C 0.1327(3) 0.0964(5) 0.4925(4) 0.0275(9) Uani 1.0 4 d .
C4 C 0.2050(3) 0.0773(5) 0.4262(4) 0.0248(9) Uani 1.0 4 d .
C5 C 0.2928(3) 0.0886(5) 0.4817(4) 0.0226(8) Uani 1.0 4 d .
C6 C 0.3067(3) 0.1223(5) 0.6054(4) 0.0247(8) Uani 1.0 4 d .
C7 C 0.2352(3) 0.1424(5) 0.6717(4) 0.0262(9) Uani 1.0 4 d .
C8 C 0.3702(3) 0.0727(4) 0.4138(4) 0.0200(8) Uani 1.0 4 d .
C10 C 0.3366(3) -0.1881(5) 0.3188(4) 0.0264(9) Uani 1.0 4 d .
C11 C 0.2649(3) -0.1596(4) 0.2144(4) 0.0235(9) Uani 1.0 4 d .
C12 C 0.2739(3) -0.0502(5) 0.1270(4) 0.0312(10) Uani 1.0 4 d .
C13 C 0.2062(3) -0.0260(6) 0.0332(4) 0.0359(10) Uani 1.0 4 d .
C14 C 0.1288(4) -0.1116(7) 0.0233(5) 0.0390(11) Uani 1.0 4 d .
C15 C 0.1203(3) -0.2238(6) 0.1104(5) 0.0385(11) Uani 1.0 4 d .
C16 C 0.1867(3) -0.2476(5) 0.2031(4) 0.0326(10) Uani 1.0 4 d .
C17 C 0.4418(3) 0.1667(4) 0.4014(4) 0.0212(8) Uani 1.0 4 d .
C20 C 0.4592(3) 0.3259(5) 0.4410(4) 0.0227(8) Uani 1.0 4 d .
H3 H 0.0730 0.0869 0.4546 0.0330 Uiso 1.0 4 calc R
H4 H 0.1945 0.0564 0.3421 0.0297 Uiso 1.0 4 calc R
H6 H 0.3661 0.1315 0.6442 0.0297 Uiso 1.0 4 calc R
H7 H 0.2453 0.1649 0.7557 0.0315 Uiso 1.0 4 calc R
H10A H 0.3081 -0.2215 0.3903 0.0317 Uiso 1.0 4 calc R
H10B H 0.3765 -0.2701 0.2968 0.0317 Uiso 1.0 4 calc R
H12 H 0.3270 0.0088 0.1316 0.0374 Uiso 1.0 4 calc R
H13 H 0.2132 0.0504 -0.0250 0.0430 Uiso 1.0 4 calc R
H14 H 0.0825 -0.0949 -0.0408 0.0468 Uiso 1.0 4 calc R
H15 H 0.0677 -0.2841 0.1048 0.0462 Uiso 1.0 4 calc R
H16 H 0.1799 -0.3248 0.2606 0.0391 Uiso 1.0 4 calc R
H20 H 0.5121 0.3669 0.4048 0.0272 Uiso 1.0 4 calc R

loop_
_atom_site_aniso_label
_atom_site_aniso_U_11
_atom_site_aniso_U_22
_atom_site_aniso_U_33
_atom_site_aniso_U_12
_atom_site_aniso_U_13
_atom_site_aniso_U_23
F21 0.0378(15) 0.0273(13) 0.0361(15) 0.0084(10) -0.0104(12) -0.0022(10)
F22 0.0474(17) 0.0314(14) 0.0176(13) -0.0075(10) -0.0058(11) -0.0043(9)
N9 0.0286(17) 0.0257(16) 0.0245(19) -0.0013(13) 0.0035(13) -0.0028(13)
N18 0.0267(17) 0.0225(15) 0.0202(17) -0.0017(12) 0.0006(13) -0.0002(12)
N19 0.0275(17) 0.0267(16) 0.0177(17) 0.0016(13) 0.0015(13) -0.0004(13)
C2 0.0171(19) 0.035(2) 0.024(3) 0.0023(14) 0.0074(16) -0.0023(16)
C3 0.0220(19) 0.034(2) 0.025(2) -0.0017(15) -0.0037(16) -0.0024(17)
C4 0.025(2) 0.0300(19) 0.017(2) 0.0014(14) -0.0046(15) -0.0023(15)
C5 0.0252(19) 0.0239(18) 0.0182(19) 0.0008(14) 0.0002(15) 0.0014(14)
C6 0.0200(18) 0.0291(18) 0.024(2) 0.0007(15) -0.0010(16) -0.0008(16)
C7 0.027(2) 0.031(2) 0.020(3) 0.0003(14) -0.0013(17) -0.0034(14)
C8 0.0228(18) 0.0218(17) 0.0147(18) 0.0010(13) -0.0006(14) -0.0004(13)
C10 0.032(2) 0.0200(16) 0.026(3) -0.0045(15) 0.0002(17) -0.0012(16)
C11 0.026(2) 0.0237(19) 0.021(2) 0.0003(13) 0.0038(16) -0.0058(13)
C12 0.031(3) 0.033(2) 0.029(3) -0.0079(16) 0.0003(17) -0.0009(17)
C13 0.036(3) 0.043(3) 0.028(3) -0.0034(19) -0.0012(18) 0.0011(19)
C14 0.035(3) 0.051(3) 0.030(3) -0.000(2) -0.002(2) -0.010(3)
C15 0.029(3) 0.049(3) 0.039(3) -0.0102(19) 0.0055(19) -0.010(2)
C16 0.037(3) 0.029(2) 0.033(3) -0.0108(17) 0.0096(18) -0.0058(17)
C17 0.0228(19) 0.0254(18) 0.0149(19) 0.0010(13) -0.0008(15) -0.0010(13)
C20 0.0224(19) 0.0247(17) 0.020(2) -0.0007(14) -0.0018(15) -0.0006(14)

loop_
_atom_type_symbol
_atom_type_description
_atom_type_scat_dispersion_real
_atom_type_scat_dispersion_imag
_atom_type_scat_source
C C 0.0033 0.0016
;
International Tables for Crystallography
(1992, Vol. C, Tables 4.2.6.8 and 6.1.1.4)
;
H H 0.0000 0.0000
;
International Tables for Crystallography
(1992, Vol. C, Table 6.1.1.4)
;
Br Br -0.2901 2.4595
;
International Tables for Crystallography
(1992, Vol. C, Tables 4.2.6.8 and 6.1.1.4)
;
F F 0.0171 0.0103
;
International Tables for Crystallography
(1992, Vol. C, Tables 4.2.6.8 and 6.1.1.4)
;
N N 0.0061 0.0033
;
International Tables for Crystallography
(1992, Vol. C, Tables 4.2.6.8 and 6.1.1.4)
;

loop_
_geom_angle_atom_site_label_1
_geom_angle_atom_site_label_2
_geom_angle_atom_site_label_3
_geom_angle
_geom_angle_publ_flag
N18 N9 N19 107.4(4) yes
N9 N18 C8 111.5(3) yes
N9 N18 C10 118.2(4) yes
C8 N18 C10 130.1(4) yes
N9 N19 C17 108.3(4) yes
Br1A C2 Br1B 9.78(6) yes
Br1A C2 C3 118.1(3) yes
Br1A C2 C7 120.3(4) yes
Br1B C2 C3 118.8(3) yes
Br1B C2 C7 119.3(4) yes
C3 C2 C7 121.5(4) yes
C2 C3 C4 118.8(4) yes
C3 C4 C5 120.9(4) yes
C4 C5 C6 118.5(4) yes
C4 C5 C8 122.1(4) yes
C6 C5 C8 119.3(4) yes
C5 C6 C7 120.9(4) yes
C2 C7 C6 119.4(4) yes
N18 C8 C5 125.3(4) yes
N18 C8 C17 102.7(4) yes
C5 C8 C17 131.9(4) yes
N18 C10 C11 111.5(3) yes
C10 C11 C12 122.4(4) yes
C10 C11 C16 119.5(4) yes
C12 C11 C16 118.1(4) yes
C11 C12 C13 120.8(4) yes
C12 C13 C14 120.8(5) yes
C13 C14 C15 118.4(5) yes
C14 C15 C16 120.9(5) yes
C11 C16 C15 120.9(5) yes
N19 C17 C8 110.1(4) yes
N19 C17 C20 118.9(4) yes
C8 C17 C20 130.8(4) yes
F21 C20 F22 104.4(4) yes
F21 C20 C17 110.0(3) yes
F22 C20 C17 111.8(4) yes
C2 C3 H3 120.604 no
C4 C3 H3 120.607 no
C3 C4 H4 119.542 no
C5 C4 H4 119.544 no
C5 C6 H6 119.539 no
C7 C6 H6 119.532 no
C2 C7 H7 120.322 no
C6 C7 H7 120.327 no
N18 C10 H10A 109.330 no
N18 C10 H10B 109.336 no
C11 C10 H10A 109.326 no
C11 C10 H10B 109.329 no
H10A C10 H10B 107.970 no
C11 C12 H12 119.598 no
C13 C12 H12 119.608 no
C12 C13 H13 119.586 no
C14 C13 H13 119.587 no
C13 C14 H14 120.786 no
C15 C14 H14 120.790 no
C14 C15 H15 119.562 no
C16 C15 H15 119.556 no
C11 C16 H16 119.550 no
C15 C16 H16 119.549 no
F21 C20 H20 110.173 no
F22 C20 H20 110.166 no
C17 C20 H20 110.170 no

loop_
_geom_bond_atom_site_label_1
_geom_bond_atom_site_label_2
_geom_bond_distance
_geom_bond_publ_flag
Br1A C2 1.899(5) yes
Br1B C2 1.924(5) yes
F21 C20 1.378(5) yes
F22 C20 1.364(5) yes
N9 N18 1.353(5) yes
N9 N19 1.312(5) yes
N18 C8 1.365(5) yes
N18 C10 1.465(5) yes
N19 C17 1.360(6) yes
C2 C3 1.388(6) yes
C2 C7 1.375(6) yes
C3 C4 1.392(6) yes
C4 C5 1.394(6) yes
C5 C6 1.400(6) yes
C5 C8 1.464(6) yes
C6 C7 1.383(7) yes
C8 C17 1.380(6) yes
C10 C11 1.513(6) yes
C11 C12 1.390(6) yes
C11 C16 1.404(6) yes
C12 C13 1.388(6) yes
C13 C14 1.382(7) yes
C14 C15 1.404(8) yes
C15 C16 1.367(6) yes
C17 C20 1.491(6) yes
C3 H3 0.950 no
C4 H4 0.950 no
C6 H6 0.950 no
C7 H7 0.950 no
C10 H10A 0.990 no
C10 H10B 0.990 no
C12 H12 0.950 no
C13 H13 0.950 no
C14 H14 0.950 no
C15 H15 0.950 no
C16 H16 0.950 no
C20 H20 1.000 no

loop_
_geom_contact_atom_site_label_1
_geom_contact_atom_site_label_2
_geom_contact_distance
_geom_contact_publ_flag
_geom_contact_site_symmetry_2
F21 N19 3.430(5) no .
F21 C5 3.336(5) no .
F21 C8 3.027(5) no .
F22 N19 3.392(5) no .
F22 C5 3.526(5) no .
F22 C6 3.212(5) no .
F22 C8 3.176(5) no .
N9 C11 3.285(6) no .
N9 C12 3.318(6) no .
N9 C20 3.565(5) no .
N18 C4 3.208(6) no .
N18 C6 3.583(6) no .
N18 C12 2.863(5) no .
N19 C10 3.520(6) no .
C2 C5 2.777(6) no .
C3 C6 2.778(6) no .
C4 C7 2.777(6) no .
C4 C10 3.377(6) no .
C4 C11 3.354(6) no .
C5 C10 3.161(6) no .
C5 C20 3.336(6) no .
C6 C17 3.236(6) no .
C6 C20 3.577(6) no .
C8 C11 3.294(6) no .
C8 C12 3.521(6) no .
C10 C17 3.590(6) no .
C11 C14 2.809(7) no .
C12 C15 2.762(7) no .
C13 C16 2.764(7) no .
Br1A C15 3.518(5) no 3_556
Br1B C15 3.513(5) no 3_556
F21 F22 3.068(4) no 3_666
F21 N9 3.418(5) no 2_655
F21 C6 3.443(5) no 4_554
F21 C7 3.289(5) no 4_554
F21 C12 3.338(6) no 4_555
F21 C13 3.317(6) no 4_555
F21 C20 3.575(5) no 3_666
F22 F21 3.068(4) no 3_666
F22 F22 3.350(4) no 3_666
F22 N9 3.148(4) no 3_656
F22 N9 3.177(5) no 4_555
F22 N18 3.341(4) no 3_656
F22 N19 3.027(4) no 4_555
F22 C10 3.294(5) no 3_656
F22 C20 3.152(5) no 3_666
N9 F21 3.418(5) no 2_645
N9 F22 3.148(4) no 3_656
N9 F22 3.177(5) no 4_554
N9 C6 3.510(6) no 3_656
N9 C20 3.266(6) no 2_645
N18 F22 3.341(4) no 3_656
N19 F22 3.027(4) no 4_554
N19 C6 3.508(6) no 3_656
N19 C8 3.577(5) no 3_656
C2 C16 3.549(6) no 4_545
C3 C15 3.563(7) no 4_545
C6 F21 3.443(5) no 4_555
C6 N9 3.510(6) no 3_656
C6 N19 3.508(6) no 3_656
C7 F21 3.289(5) no 4_555
C7 C16 3.597(6) no 4_545
C8 N19 3.577(5) no 3_656
C10 F22 3.294(5) no 3_656
C12 F21 3.338(6) no 4_554
C13 F21 3.317(6) no 4_554
C15 Br1A 3.518(5) no 3_556
C15 Br1B 3.513(5) no 3_556
C15 C3 3.563(7) no 4_544
C16 C2 3.549(6) no 4_544
C16 C7 3.597(6) no 4_544
C20 F21 3.575(5) no 3_666
C20 F22 3.152(5) no 3_666
C20 N9 3.266(6) no 2_655
C20 C20 3.518(6) no 3_666
Br1A H3 2.8982 no .
Br1A H7 2.9299 no .
Br1B H3 2.9345 no .
Br1B H7 2.9286 no .
F22 H6 2.6482 no .
N9 H10A 3.1621 no .
N9 H10B 2.4892 no .
N9 H12 2.7042 no .
N18 H4 3.0816 no .
N18 H12 2.5607 no .
N19 H12 3.3269 no .
N19 H20 2.5062 no .
C2 H4 3.2508 no .
C2 H6 3.2371 no .
C3 H7 3.2668 no .
C4 H6 3.2608 no .
C4 H10A 3.1155 no .
C5 H3 3.2823 no .
C5 H7 3.2791 no .
C5 H10A 2.9464 no .
C6 H4 3.2616 no .
C7 H3 3.2668 no .
C8 H4 2.6744 no .
C8 H6 2.6239 no .
C8 H10A 2.7696 no .
C8 H10B 3.3080 no .
C8 H12 3.1825 no .
C8 H20 3.3758 no .
C10 H4 3.0729 no .
C10 H12 2.7073 no .
C10 H16 2.6620 no .
C11 H4 2.6716 no .
C11 H13 3.2682 no .
C11 H15 3.2653 no .
C12 H4 2.9474 no .
C12 H10A 3.2859 no .
C12 H10B 3.0122 no .
C12 H14 3.2698 no .
C12 H16 3.2560 no .
C13 H4 3.5363 no .
C13 H15 3.2517 no .
C14 H12 3.2616 no .
C14 H16 3.2647 no .
C15 H13 3.2550 no .
C16 H4 3.1002 no .
C16 H10A 2.6175 no .
C16 H10B 2.9295 no .
C16 H12 3.2583 no .
C16 H14 3.2672 no .
C17 H6 3.0637 no .
C17 H12 3.5725 no .
C20 H6 3.2787 no .
H3 H4 2.3438 no .
H4 H10A 3.0087 no .
H4 H12 3.2694 no .
H4 H16 3.4956 no .
H6 H7 2.3309 no .
H10A H12 3.5645 no .
H10A H16 2.4490 no .
H10B H12 3.1175 no .
H10B H16 2.9762 no .
H12 H13 2.3270 no .
H13 H14 2.3378 no .
H14 H15 2.3587 no .
H15 H16 2.3042 no .
Br1A H3 3.2889 no 3_556
Br1A H3 3.5379 no 4_555
Br1A H4 3.5105 no 4_555
Br1A H14 3.2745 no 2_555
Br1A H15 3.1103 no 3_556
Br1A H15 3.5914 no 4_545
Br1B H3 3.1382 no 3_556
Br1B H14 3.4166 no 1_556
Br1B H14 3.5316 no 2_555
Br1B H15 3.1570 no 3_556
Br1B H15 3.3324 no 4_545
Br1B H16 3.3664 no 4_545
F21 H6 2.9345 no 4_554
F21 H7 2.6283 no 4_554
F21 H10A 3.4304 no 1_565
F21 H10B 3.0580 no 1_565
F21 H12 2.8184 no 4_555
F21 H13 2.7845 no 4_555
F21 H20 3.1341 no 3_666
F22 H10A 3.4390 no 3_656
F22 H10B 2.6679 no 3_656
F22 H12 2.7473 no 4_555
F22 H20 2.6437 no 3_666
N9 H6 2.6372 no 3_656
N9 H10B 3.5731 no 2_655
N9 H20 2.5041 no 2_645
N18 H20 3.4143 no 2_645
N19 H6 2.8578 no 3_656
N19 H10B 2.7408 no 2_655
N19 H20 3.3377 no 2_645
C2 H13 3.4241 no 4_555
C2 H15 3.2937 no 4_545
C2 H16 3.1545 no 4_545
C3 H3 3.5982 no 3_556
C3 H13 3.3679 no 4_555
C3 H15 3.2581 no 2_555
C3 H15 3.2320 no 4_545
C4 H7 3.0723 no 4_554
C4 H13 3.3417 no 4_555
C5 H7 3.3447 no 4_554
C5 H13 3.4120 no 4_555
C6 H12 3.2916 no 4_555
C6 H13 3.4664 no 4_555
C7 H4 3.3684 no 4_555
C7 H12 3.4333 no 4_555
C7 H13 3.5226 no 1_556
C7 H13 3.4835 no 4_555
C7 H16 3.1260 no 4_545
C8 H7 3.3565 no 4_554
C10 H20 3.5885 no 2_645
C12 H10A 3.4058 no 4_544
C12 H20 3.3558 no 2_645
C13 H10A 3.2295 no 4_544
C13 H16 3.2897 no 4_544
C14 H10A 3.5417 no 4_544
C14 H16 3.1550 no 4_544
C15 H3 3.3604 no 2_545
C17 H6 3.4541 no 4_554
C17 H7 3.5329 no 4_554
C20 H6 3.4561 no 4_554
C20 H12 3.3974 no 4_555
C20 H20 3.2196 no 3_666
H3 Br1A 3.2889 no 3_556
H3 Br1A 3.5379 no 4_554
H3 Br1B 3.1382 no 3_556
H3 C3 3.5982 no 3_556
H3 C15 3.3604 no 2_555
H3 H3 2.9504 no 3_556
H3 H15 2.4277 no 2_555
H3 H15 3.1659 no 4_545
H4 Br1A 3.5105 no 4_554
H4 C7 3.3684 no 4_554
H4 H7 2.7871 no 4_554
H6 F21 2.9345 no 4_555
H6 N9 2.6372 no 3_656
H6 N19 2.8578 no 3_656
H6 C17 3.4541 no 4_555
H6 C20 3.4561 no 4_555
H6 H12 3.2399 no 4_555
H6 H20 3.4301 no 4_555
H7 F21 2.6283 no 4_555
H7 C4 3.0723 no 4_555
H7 C5 3.3447 no 4_555
H7 C8 3.3565 no 4_555
H7 C17 3.5329 no 4_555
H7 H4 2.7871 no 4_555
H7 H12 3.4860 no 4_555
H7 H13 2.7353 no 1_556
H7 H16 3.1715 no 4_545
H10A F21 3.4304 no 1_545
H10A F22 3.4390 no 3_656
H10A C12 3.4058 no 4_545
H10A C13 3.2295 no 4_545
H10A C14 3.5417 no 4_545
H10A H13 3.4229 no 4_545
H10A H20 3.5704 no 3_656
H10B F21 3.0580 no 1_545
H10B F22 2.6679 no 3_656
H10B N9 3.5731 no 2_645
H10B N19 2.7408 no 2_645
H10B H20 3.1867 no 2_645
H12 F21 2.8184 no 4_554
H12 F22 2.7473 no 4_554
H12 C6 3.2916 no 4_554
H12 C7 3.4333 no 4_554
H12 C20 3.3974 no 4_554
H12 H6 3.2399 no 4_554
H12 H7 3.4860 no 4_554
H12 H20 2.7945 no 2_645
H13 F21 2.7845 no 4_554
H13 C2 3.4241 no 4_554
H13 C3 3.3679 no 4_554
H13 C4 3.3417 no 4_554
H13 C5 3.4120 no 4_554
H13 C6 3.4664 no 4_554
H13 C7 3.5226 no 1_554
H13 C7 3.4835 no 4_554
H13 H7 2.7353 no 1_554
H13 H10A 3.4229 no 4_544
H13 H16 3.1078 no 4_544
H14 Br1A 3.2745 no 2_545
H14 Br1B 3.4166 no 1_554
H14 Br1B 3.5316 no 2_545
H14 H14 3.2116 no 3_555
H14 H16 2.8737 no 4_544
H15 Br1A 3.1103 no 3_556
H15 Br1A 3.5914 no 4_544
H15 Br1B 3.1570 no 3_556
H15 Br1B 3.3324 no 4_544
H15 C2 3.2937 no 4_544
H15 C3 3.2581 no 2_545
H15 C3 3.2320 no 4_544
H15 H3 2.4277 no 2_545
H15 H3 3.1659 no 4_544
H16 Br1B 3.3664 no 4_544
H16 C2 3.1545 no 4_544
H16 C7 3.1260 no 4_544
H16 C13 3.2897 no 4_545
H16 C14 3.1550 no 4_545
H16 H7 3.1715 no 4_544
H16 H13 3.1078 no 4_545
H16 H14 2.8737 no 4_545
H20 F21 3.1341 no 3_666
H20 F22 2.6437 no 3_666
H20 N9 2.5041 no 2_655
H20 N18 3.4143 no 2_655
H20 N19 3.3377 no 2_655
H20 C10 3.5885 no 2_655
H20 C12 3.3558 no 2_655
H20 C20 3.2196 no 3_666
H20 H6 3.4301 no 4_554
H20 H10A 3.5704 no 3_656
H20 H10B 3.1867 no 2_655
H20 H12 2.7945 no 2_655
H20 H20 3.2183 no 3_666

loop_
_geom_torsion_atom_site_label_1
_geom_torsion_atom_site_label_2
_geom_torsion_atom_site_label_3
_geom_torsion_atom_site_label_4
_geom_torsion
_geom_torsion_publ_flag
N18 N9 N19 C17 0.2(4) no
N19 N9 N18 C8 -0.1(4) no
N19 N9 N18 C10 174.6(3) no
N9 N18 C8 C5 -177.0(3) no
N9 N18 C8 C17 -0.1(4) no
N9 N18 C10 C11 -95.6(4) no
C8 N18 C10 C11 78.0(5) no
C10 N18 C8 C5 9.1(6) no
C10 N18 C8 C17 -173.9(4) no
N9 N19 C17 C8 -0.2(4) no
N9 N19 C17 C20 -175.5(3) no
Br1A C2 C3 C4 175.8(3) no
Br1A C2 C7 C6 -176.1(3) no
Br1B C2 C3 C4 -173.1(3) no
Br1B C2 C7 C6 172.7(3) no
C3 C2 C7 C6 0.1(6) no
C7 C2 C3 C4 -0.6(6) no
C2 C3 C4 C5 1.1(6) no
C3 C4 C5 C6 -1.2(6) no
C3 C4 C5 C8 -178.5(4) no
C4 C5 C6 C7 0.7(6) no
C4 C5 C8 N18 -59.9(5) no
C4 C5 C8 C17 124.0(4) no
C6 C5 C8 N18 122.7(4) no
C6 C5 C8 C17 -53.3(6) no
C8 C5 C6 C7 178.1(3) no
C5 C6 C7 C2 -0.2(6) no
N18 C8 C17 N19 0.2(4) no
N18 C8 C17 C20 174.7(4) no
C5 C8 C17 N19 176.8(4) no
C5 C8 C17 C20 -8.7(7) no
N18 C10 C11 C12 27.3(5) no
N18 C10 C11 C16 -153.8(3) no
C10 C11 C12 C13 -179.3(4) no
C10 C11 C16 C15 179.4(4) no
C12 C11 C16 C15 -1.6(6) no
C16 C11 C12 C13 1.8(6) no
C11 C12 C13 C14 -1.0(7) no
C12 C13 C14 C15 -0.1(8) no
C13 C14 C15 C16 0.3(8) no
C14 C15 C16 C11 0.6(7) no
N19 C17 C20 F21 126.0(4) no
N19 C17 C20 F22 -118.5(4) no
C8 C17 C20 F21 -48.1(6) no
C8 C17 C20 F22 67.4(5) no
